data_7013122
loop_
_publ_author_name
'Depree, Craig V.'
'Beckmann, Udo'
'Heslop, Katie'
'Brooker, Sally'

_publ_section_title
;
 Monomeric, trimeric and polymeric assemblies of dicopper(ii) complexes
 of a triazolate-containing Schiff-base macrocycleElectronic
 supplementary information (ESI) available: Geometric data for
 complexes 1?6. See http://www.rsc.org/suppdata/dt/b3/b304658c/
;
_journal_issue 15
_journal_name_full 'Dalton Transactions'
_journal_page_first 3071
_journal_paper_doi 10.1039/b304658c
_journal_year 2003
_chemical_formula_sum 'C22 H27 Cu2 N13 S2'
_chemical_formula_weight 664.77
_chemical_name_systematic
;
?
;
_space_group_IT_number 15
_symmetry_cell_setting monoclinic
_symmetry_space_group_name_Hall '-C 2yc'
_symmetry_space_group_name_H-M 'C 1 2/c 1'
_atom_sites_solution_hydrogens geom
_atom_sites_solution_primary direct
_atom_sites_solution_secondary difmap
_audit_creation_method SHELXL-97
_cell_angle_alpha 90.00
_cell_angle_beta 109.22(4)
_cell_angle_gamma 90.00
_cell_formula_units_Z 8
_cell_length_a 28.144(16)
_cell_length_b 12.482(8)
_cell_length_c 16.676(10)
_cell_measurement_temperature 168(2)
_cell_volume 5532(6)
_computing_cell_refinement 'Bruker SMART'
_computing_data_collection 'Bruker SMART'
_computing_data_reduction 'Bruker SAINT'
_computing_molecular_graphics 'Bruker SHELXTL'
_computing_publication_material 'Bruker SHELXTL'
_computing_structure_refinement 'SHELXL-97 (Sheldrick, 1997)'
_computing_structure_solution 'SHELXS-97 (Sheldrick, 1990)'
_diffrn_ambient_temperature 168(2)
_diffrn_measured_fraction_theta_full 0.749
_diffrn_measured_fraction_theta_max 0.749
_diffrn_measurement_device_type 'CCD area detector'
_diffrn_measurement_method 'phi and omega scans'
_diffrn_radiation_monochromator graphite
_diffrn_radiation_source 'fine-focus sealed tube'
_diffrn_radiation_type MoK\a
_diffrn_radiation_wavelength 0.71073
_diffrn_reflns_av_R_equivalents 0.0984
_diffrn_reflns_av_sigmaI/netI 0.0671
_diffrn_reflns_limit_h_max 31
_diffrn_reflns_limit_h_min -31
_diffrn_reflns_limit_k_max 13
_diffrn_reflns_limit_k_min -13
_diffrn_reflns_limit_l_max 10
_diffrn_reflns_limit_l_min -11
_diffrn_reflns_number 10769
_diffrn_reflns_theta_full 23.46
_diffrn_reflns_theta_max 23.46
_diffrn_reflns_theta_min 1.80
_exptl_absorpt_coefficient_mu 1.728
_exptl_absorpt_correction_T_max 1.000000
_exptl_absorpt_correction_T_min 0.649364
_exptl_absorpt_correction_type Semi-empirical
_exptl_absorpt_process_details SADABS
_exptl_crystal_colour green
_exptl_crystal_density_diffrn 1.596
_exptl_crystal_density_meas 0
_exptl_crystal_density_method 'not measured'
_exptl_crystal_description block
_exptl_crystal_F_000 2720
_exptl_crystal_size_max 0.90
_exptl_crystal_size_mid 0.60
_exptl_crystal_size_min 0.15
_refine_diff_density_max 1.096
_refine_diff_density_min -0.746
_refine_diff_density_rms 0.118
_refine_ls_extinction_method none
_refine_ls_goodness_of_fit_ref 1.112
_refine_ls_hydrogen_treatment mixed
_refine_ls_matrix_type full
_refine_ls_number_parameters 357
_refine_ls_number_reflns 3047
_refine_ls_number_restraints 0
_refine_ls_restrained_S_all 1.112
_refine_ls_R_factor_all 0.0850
_refine_ls_R_factor_gt 0.0614
_refine_ls_shift/su_max 0.000
_refine_ls_shift/su_mean 0.000
_refine_ls_structure_factor_coef Fsqd
_refine_ls_weighting_details 'calc w=1/[\s^2^(Fo^2^)+(0.0787P)^2^+26.4853P] where P=(Fo^2^+2Fc^2^)/3'
_refine_ls_weighting_scheme calc
_refine_ls_wR_factor_gt 0.1411
_refine_ls_wR_factor_ref 0.1561
_reflns_number_gt 2376
_reflns_number_total 3047
_reflns_threshold_expression >2sigma(I)
_cod_data_source_file b304658c.txt
_cod_data_source_block ube
_cod_depositor_comments
;
The following automatic conversions were performed:
'_symmetry_cell_setting' value 'Monoclinic' changed to 'monoclinic'
according to '/home/saulius/struct/CIF-dictionaries/cif_core.dic'
dictionary named 'cif_core.dic' version 2.4.1 from 2010-06-29.

Automatic conversion script
Id: cif_fix_enum 1527 2010-12-29 10:47:43Z saulius 
;
_cod_original_sg_symbol_H-M C2/c
_cod_database_code 7013122

loop_
_symmetry_equiv_pos_as_xyz
'x, y, z'
'-x, y, -z+1/2'
'x+1/2, y+1/2, z'
'-x+1/2, y+1/2, -z+1/2'
'-x, -y, -z'
'x, -y, z-1/2'
'-x+1/2, -y+1/2, -z'
'x+1/2, -y+1/2, z-1/2'

loop_
_atom_site_label
_atom_site_type_symbol
_atom_site_fract_x
_atom_site_fract_y
_atom_site_fract_z
_atom_site_U_iso_or_equiv
_atom_site_adp_type
_atom_site_occupancy
_atom_site_symmetry_multiplicity
_atom_site_calc_flag
_atom_site_refinement_flags
_atom_site_disorder_assembly
_atom_site_disorder_group
Cu1 Cu 0.10389(3) 0.26686(7) 0.04178(7) 0.0231(4) Uani 1 1 d . . .
Cu2 Cu 0.22895(3) 0.22210(7) 0.24862(7) 0.0214(4) Uani 1 1 d . . .
N1 N 0.1163(2) 0.2567(4) 0.1635(4) 0.0149(19) Uani 1 1 d . . .
N2 N 0.1569(2) 0.2485(4) 0.2341(5) 0.0179(18) Uani 1 1 d . . .
C3 C 0.1420(3) 0.1957(5) 0.2909(6) 0.017(2) Uani 1 1 d . . .
N3 N 0.0931(2) 0.1694(5) 0.2634(5) 0.0195(19) Uani 1 1 d . . .
C5 C 0.0793(2) 0.2064(5) 0.1848(6) 0.020(3) Uani 1 1 d . . .
C6 C 0.0320(3) 0.1924(6) 0.1132(7) 0.019(3) Uani 1 1 d . . .
C7 C -0.0125(3) 0.1493(6) 0.1331(6) 0.033(2) Uani 1 1 d . . .
H7A H -0.0272 0.2062 0.1580 0.040 Uiso 1 1 calc R . .
H7B H -0.0018 0.0900 0.1736 0.040 Uiso 1 1 calc R . .
H7C H -0.0377 0.1234 0.0808 0.040 Uiso 1 1 calc R . .
N4 N 0.0350(2) 0.2172(5) 0.0412(6) 0.022(2) Uani 1 1 d . . .
C8 C -0.0059(3) 0.2108(7) -0.0392(6) 0.033(3) Uani 1 1 d . . .
H8A H -0.0147 0.2839 -0.0624 0.039 Uiso 1 1 calc R . .
H8B H -0.0359 0.1796 -0.0297 0.039 Uiso 1 1 calc R . .
C9 C 0.0082(3) 0.1440(7) -0.1023(6) 0.040(3) Uani 1 1 d . . .
H9A H -0.0227 0.1290 -0.1506 0.048 Uiso 1 1 calc R . .
H9B H 0.0212 0.0745 -0.0753 0.048 Uiso 1 1 calc R . .
C10 C 0.0475(3) 0.1920(7) -0.1377(6) 0.042(3) Uani 1 1 d . . .
H10A H 0.0505 0.1460 -0.1841 0.050 Uiso 1 1 calc R . .
H10B H 0.0363 0.2639 -0.1615 0.050 Uiso 1 1 calc R . .
N5 N 0.0966(2) 0.2008(5) -0.0711(5) 0.0276(19) Uani 1 1 d . . .
C11 C 0.1441(3) 0.1298(7) -0.1630(6) 0.036(3) Uani 1 1 d . . .
H11A H 0.1219 0.0681 -0.1832 0.043 Uiso 1 1 calc R . .
H11B H 0.1792 0.1078 -0.1515 0.043 Uiso 1 1 calc R . .
H11C H 0.1355 0.1860 -0.2065 0.043 Uiso 1 1 calc R . .
C12 C 0.1378(3) 0.1718(5) -0.0839(6) 0.023(2) Uani 1 1 d . . .
C13 C 0.1818(3) 0.1831(6) -0.0069(6) 0.020(2) Uani 1 1 d . . .
N6 N 0.1757(2) 0.2429(4) 0.0562(5) 0.0205(19) Uani 1 1 d . . .
N7 N 0.2164(2) 0.2233(4) 0.1255(5) 0.022(2) Uani 1 1 d . . .
C15 C 0.2439(3) 0.1517(5) 0.0994(7) 0.021(3) Uani 1 1 d . . .
N8 N 0.2247(2) 0.1258(5) 0.0169(5) 0.020(2) Uani 1 1 d . . .
C16 C 0.2848(2) 0.1001(6) 0.1677(7) 0.022(3) Uani 1 1 d . . .
C17 C 0.3198(3) 0.0279(7) 0.1416(6) 0.034(3) Uani 1 1 d . . .
H17A H 0.3547 0.0456 0.1747 0.041 Uiso 1 1 calc R . .
H17B H 0.3146 0.0378 0.0810 0.041 Uiso 1 1 calc R . .
H17C H 0.3129 -0.0469 0.1522 0.041 Uiso 1 1 calc R . .
N9 N 0.2839(2) 0.1209(4) 0.2420(6) 0.019(2) Uani 1 1 d . . .
C18 C 0.3194(3) 0.0726(7) 0.3179(6) 0.035(3) Uani 1 1 d . . .
H18A H 0.3446 0.1268 0.3482 0.042 Uiso 1 1 calc R . .
H18B H 0.3374 0.0131 0.3010 0.042 Uiso 1 1 calc R . .
C19 C 0.2928(3) 0.0305(6) 0.3766(6) 0.035(3) Uani 1 1 d . . .
H19A H 0.3171 -0.0127 0.4214 0.042 Uiso 1 1 calc R . .
H19B H 0.2656 -0.0182 0.3437 0.042 Uiso 1 1 calc R . .
C20 C 0.2700(3) 0.1148(6) 0.4195(6) 0.036(3) Uani 1 1 d . . .
H20A H 0.2611 0.0817 0.4666 0.043 Uiso 1 1 calc R . .
H20B H 0.2948 0.1725 0.4433 0.043 Uiso 1 1 calc R . .
N10 N 0.2252(2) 0.1595(4) 0.3574(4) 0.0215(18) Uani 1 1 d . . .
C21 C 0.1679(3) 0.1208(6) 0.4417(6) 0.031(3) Uani 1 1 d . . .
H21A H 0.1933 0.0704 0.4754 0.037 Uiso 1 1 calc R . .
H21B H 0.1350 0.0851 0.4217 0.037 Uiso 1 1 calc R . .
H21C H 0.1661 0.1826 0.4769 0.037 Uiso 1 1 calc R . .
C22 C 0.1817(3) 0.1577(5) 0.3673(6) 0.019(2) Uani 1 1 d . . .
N50 N 0.0856(2) 0.4240(5) -0.0016(5) 0.035(2) Uani 1 1 d . . .
C50 C 0.0879(3) 0.5074(6) -0.0294(6) 0.029(2) Uani 1 1 d . . .
S50 S 0.09097(8) 0.62601(16) -0.06837(19) 0.0477(9) Uani 1 1 d . . .
N60 N 0.2750(2) 0.3535(5) 0.3042(5) 0.030(2) Uani 1 1 d . . .
C60 C 0.3097(3) 0.4084(5) 0.3325(6) 0.021(2) Uani 1 1 d . . .
S60 S 0.35868(8) 0.48556(17) 0.37158(17) 0.0393(7) Uani 1 1 d . . .
N70 N 0.0694(3) 0.3402(7) -0.2784(6) 0.067(3) Uani 1 1 d . . .
C70 C 0.0564(3) 0.4248(7) -0.2969(7) 0.041(3) Uani 1 1 d . . .
C71 C 0.0410(4) 0.5324(8) -0.3224(8) 0.064(4) Uani 1 1 d . . .
H71A H 0.0543 0.5542 -0.3673 0.077 Uiso 1 1 calc R . .
H71B H 0.0540 0.5805 -0.2735 0.077 Uiso 1 1 calc R . .
H71C H 0.0042 0.5362 -0.3437 0.077 Uiso 1 1 calc R . .

loop_
_atom_site_aniso_label
_atom_site_aniso_U_11
_atom_site_aniso_U_22
_atom_site_aniso_U_33
_atom_site_aniso_U_23
_atom_site_aniso_U_13
_atom_site_aniso_U_12
Cu1 0.0260(5) 0.0220(5) 0.0225(11) 0.0041(4) 0.0095(5) 0.0022(4)
Cu2 0.0244(5) 0.0197(5) 0.0208(11) -0.0004(4) 0.0083(5) 0.0013(3)
N1 0.022(3) 0.017(3) 0.006(6) 0.003(3) 0.005(3) 0.006(2)
N2 0.027(3) 0.020(3) 0.012(6) 0.008(3) 0.013(3) 0.006(2)
C3 0.026(4) 0.021(4) 0.005(7) -0.004(4) 0.005(4) 0.011(3)
N3 0.025(3) 0.027(3) 0.010(7) 0.003(3) 0.011(3) 0.006(3)
C5 0.014(4) 0.022(4) 0.028(9) -0.003(4) 0.011(4) 0.007(3)
C6 0.023(4) 0.022(4) 0.017(9) 0.000(4) 0.016(4) 0.004(3)
C7 0.038(5) 0.042(5) 0.020(8) 0.013(4) 0.012(4) -0.003(4)
N4 0.026(3) 0.029(3) 0.012(8) 0.003(4) 0.010(4) 0.002(3)
C8 0.026(4) 0.046(5) 0.024(8) -0.001(4) 0.005(4) 0.000(4)
C9 0.038(5) 0.050(5) 0.025(9) 0.005(5) 0.001(5) -0.005(4)
C10 0.038(5) 0.051(5) 0.034(9) -0.002(5) 0.011(5) 0.008(4)
N5 0.038(4) 0.030(4) 0.014(6) 0.001(3) 0.007(4) 0.003(3)
C11 0.046(5) 0.037(5) 0.025(9) -0.001(5) 0.013(5) 0.011(4)
C12 0.036(5) 0.020(4) 0.015(8) 0.004(4) 0.009(4) 0.006(3)
C13 0.032(4) 0.022(4) 0.010(7) 0.001(4) 0.013(4) -0.002(3)
N6 0.031(4) 0.017(3) 0.017(7) 0.000(3) 0.012(4) -0.005(2)
N7 0.025(3) 0.022(3) 0.021(7) 0.003(3) 0.008(3) -0.004(3)
C15 0.024(4) 0.022(4) 0.024(9) -0.003(4) 0.017(4) -0.003(3)
N8 0.022(3) 0.025(3) 0.017(7) 0.000(3) 0.011(3) -0.003(3)
C16 0.018(4) 0.026(4) 0.020(10) -0.006(4) 0.002(4) -0.008(3)
C17 0.030(4) 0.054(5) 0.017(8) -0.014(4) 0.005(4) 0.008(4)
N9 0.022(3) 0.020(3) 0.014(8) -0.003(3) 0.001(4) 0.003(2)
C18 0.020(4) 0.041(5) 0.042(9) -0.013(5) 0.006(4) 0.006(3)
C19 0.019(4) 0.033(4) 0.044(9) 0.001(4) -0.001(4) 0.005(3)
C20 0.033(4) 0.038(5) 0.031(9) 0.001(4) 0.005(4) 0.002(4)
N10 0.022(3) 0.024(3) 0.014(6) 0.004(3) -0.002(3) 0.004(2)
C21 0.043(5) 0.029(4) 0.023(9) 0.007(4) 0.013(5) 0.005(3)
C22 0.034(5) 0.012(3) 0.011(8) 0.002(3) 0.006(4) 0.005(3)
N50 0.035(4) 0.031(4) 0.032(7) 0.009(4) 0.003(4) 0.003(3)
C50 0.033(4) 0.023(4) 0.029(8) 0.004(4) 0.009(4) 0.000(3)
S50 0.0431(13) 0.0261(11) 0.073(3) 0.0164(12) 0.0173(13) 0.0016(9)
N60 0.034(4) 0.030(4) 0.020(6) -0.008(3) 0.003(3) -0.005(3)
C60 0.030(4) 0.020(4) 0.018(8) -0.002(4) 0.015(4) 0.004(3)
S60 0.0427(13) 0.0343(11) 0.045(2) -0.0099(11) 0.0197(12) -0.0167(9)
N70 0.094(7) 0.039(5) 0.062(9) -0.002(5) 0.017(5) -0.013(4)
C70 0.043(5) 0.042(6) 0.033(9) -0.004(5) 0.007(5) -0.025(4)
C71 0.064(7) 0.050(6) 0.080(11) 0.019(6) 0.024(6) 0.003(5)

loop_
_atom_type_symbol
_atom_type_description
_atom_type_scat_dispersion_real
_atom_type_scat_dispersion_imag
_atom_type_scat_source
C C 0.0033 0.0016 'International Tables Vol C Tables 4.2.6.8 and 6.1.1.4'
H H 0.0000 0.0000 'International Tables Vol C Tables 4.2.6.8 and 6.1.1.4'
N N 0.0061 0.0033 'International Tables Vol C Tables 4.2.6.8 and 6.1.1.4'
S S 0.1246 0.1234 'International Tables Vol C Tables 4.2.6.8 and 6.1.1.4'
Cu Cu 0.3201 1.2651 'International Tables Vol C Tables 4.2.6.8 and 6.1.1.4'

loop_
_geom_angle_atom_site_label_1
_geom_angle_atom_site_label_2
_geom_angle_atom_site_label_3
_geom_angle
_geom_angle_site_symmetry_1
_geom_angle_site_symmetry_3
_geom_angle_publ_flag
N1 Cu1 N6 92.2(3) . . ?
N1 Cu1 N5 151.7(2) . . ?
N6 Cu1 N5 80.6(3) . . ?
N1 Cu1 N4 80.1(3) . . ?
N6 Cu1 N4 152.8(2) . . ?
N5 Cu1 N4 93.8(3) . . ?
N1 Cu1 N50 111.1(3) . . ?
N6 Cu1 N50 108.0(2) . . ?
N5 Cu1 N50 97.1(3) . . ?
N4 Cu1 N50 99.1(3) . . ?
N7 Cu2 N2 92.6(3) . . ?
N7 Cu2 N10 154.3(2) . . ?
N2 Cu2 N10 79.6(3) . . ?
N7 Cu2 N9 80.0(3) . . ?
N2 Cu2 N9 149.5(2) . . ?
N10 Cu2 N9 94.3(3) . . ?
N7 Cu2 N60 109.1(3) . . ?
N2 Cu2 N60 112.3(2) . . ?
N10 Cu2 N60 96.5(3) . . ?
N9 Cu2 N60 98.0(2) . . ?
N2 N1 C5 103.8(7) . . ?
N2 N1 Cu1 136.4(5) . . ?
C5 N1 Cu1 114.4(6) . . ?
C3 N2 N1 106.5(6) . . ?
C3 N2 Cu2 112.3(5) . . ?
N1 N2 Cu2 131.1(6) . . ?
N2 C3 N3 114.0(7) . . ?
N2 C3 C22 116.6(7) . . ?
N3 C3 C22 128.4(8) . . ?
C5 N3 C3 100.8(6) . . ?
N3 C5 N1 114.9(6) . . ?
N3 C5 C6 130.7(7) . . ?
N1 C5 C6 114.0(9) . . ?
N4 C6 C5 114.4(7) . . ?
N4 C6 C7 128.1(8) . . ?
C5 C6 C7 117.4(9) . . ?
C6 N4 C8 125.6(7) . . ?
C6 N4 Cu1 115.5(5) . . ?
C8 N4 Cu1 118.9(7) . . ?
N4 C8 C9 111.6(7) . . ?
C8 C9 C10 116.3(7) . . ?
N5 C10 C9 110.9(8) . . ?
C12 N5 C10 121.7(8) . . ?
C12 N5 Cu1 116.6(6) . . ?
C10 N5 Cu1 121.6(6) . . ?
N5 C12 C13 111.9(8) . . ?
N5 C12 C11 128.3(8) . . ?
C13 C12 C11 119.7(7) . . ?
N8 C13 N6 113.4(7) . . ?
N8 C13 C12 128.6(8) . . ?
N6 C13 C12 116.6(7) . . ?
C13 N6 N7 106.1(6) . . ?
C13 N6 Cu1 112.2(5) . . ?
N7 N6 Cu1 132.3(6) . . ?
C15 N7 N6 104.9(7) . . ?
C15 N7 Cu2 114.1(6) . . ?
N6 N7 Cu2 134.8(5) . . ?
N8 C15 N7 114.4(7) . . ?
N8 C15 C16 129.4(7) . . ?
N7 C15 C16 115.2(9) . . ?
C15 N8 C13 101.1(7) . . ?
N9 C16 C15 113.8(7) . . ?
N9 C16 C17 128.9(8) . . ?
C15 C16 C17 117.3(10) . . ?
C16 N9 C18 122.2(7) . . ?
C16 N9 Cu2 116.0(5) . . ?
C18 N9 Cu2 121.8(7) . . ?
N9 C18 C19 111.3(6) . . ?
C18 C19 C20 116.0(7) . . ?
N10 C20 C19 109.3(7) . . ?
C22 N10 C20 122.7(7) . . ?
C22 N10 Cu2 117.2(5) . . ?
C20 N10 Cu2 120.0(5) . . ?
N10 C22 C3 111.6(8) . . ?
N10 C22 C21 129.2(7) . . ?
C3 C22 C21 119.2(7) . . ?
C50 N50 Cu1 161.3(7) . . ?
N50 C50 S50 179.7(10) . . ?
C60 N60 Cu2 162.6(6) . . ?
N60 C60 S60 179.4(8) . . ?
N70 C70 C71 177.9(12) . . ?

loop_
_geom_bond_atom_site_label_1
_geom_bond_atom_site_label_2
_geom_bond_distance
_geom_bond_site_symmetry_2
_geom_bond_publ_flag
Cu1 N1 1.947(7) . ?
Cu1 N6 1.977(6) . ?
Cu1 N5 2.003(7) . ?
Cu1 N4 2.034(7) . ?
Cu1 N50 2.095(7) . ?
Cu2 N7 1.964(8) . ?
Cu2 N2 1.989(6) . ?
Cu2 N10 2.010(7) . ?
Cu2 N9 2.028(6) . ?
Cu2 N60 2.107(6) . ?
N1 N2 1.348(9) . ?
N1 C5 1.358(9) . ?
N2 C3 1.331(10) . ?
C3 N3 1.340(9) . ?
C3 C22 1.470(11) . ?
N3 C5 1.322(10) . ?
C5 C6 1.477(12) . ?
C6 N4 1.268(10) . ?
C6 C7 1.498(11) . ?
N4 C8 1.454(11) . ?
C8 C9 1.494(12) . ?
C9 C10 1.536(12) . ?
C10 N5 1.464(11) . ?
N5 C12 1.297(10) . ?
C11 C12 1.484(12) . ?
C12 C13 1.469(11) . ?
C13 N8 1.346(9) . ?
C13 N6 1.346(10) . ?
N6 N7 1.356(9) . ?
N7 C15 1.345(10) . ?
C15 N8 1.342(10) . ?
C15 C16 1.474(12) . ?
C16 N9 1.274(10) . ?
C16 C17 1.502(11) . ?
N9 C18 1.459(11) . ?
C18 C19 1.508(12) . ?
C19 C20 1.529(12) . ?
C20 N10 1.454(10) . ?
N10 C22 1.286(9) . ?
C21 C22 1.491(12) . ?
N50 C50 1.150(9) . ?
C50 S50 1.631(8) . ?
N60 C60 1.158(9) . ?
C60 S60 1.631(8) . ?
N70 C70 1.127(12) . ?
C70 C71 1.433(13) . ?

loop_
_geom_torsion_atom_site_label_1
_geom_torsion_atom_site_label_2
_geom_torsion_atom_site_label_3
_geom_torsion_atom_site_label_4
_geom_torsion
_geom_torsion_site_symmetry_1
_geom_torsion_site_symmetry_2
_geom_torsion_site_symmetry_3
_geom_torsion_site_symmetry_4
_geom_torsion_publ_flag
N6 Cu1 N1 N2 6.5(6) . . . . ?
N5 Cu1 N1 N2 80.7(8) . . . . ?
N4 Cu1 N1 N2 160.2(6) . . . . ?
N50 Cu1 N1 N2 -103.8(6) . . . . ?
N6 Cu1 N1 C5 -142.5(5) . . . . ?
N5 Cu1 N1 C5 -68.3(7) . . . . ?
N4 Cu1 N1 C5 11.3(4) . . . . ?
N50 Cu1 N1 C5 107.3(5) . . . . ?
C5 N1 N2 C3 -0.1(7) . . . . ?
Cu1 N1 N2 C3 -151.1(5) . . . . ?
C5 N1 N2 Cu2 141.3(5) . . . . ?
Cu1 N1 N2 Cu2 -9.7(9) . . . . ?
N7 Cu2 N2 C3 143.2(5) . . . . ?
N10 Cu2 N2 C3 -12.1(5) . . . . ?
N9 Cu2 N2 C3 68.6(9) . . . . ?
N60 Cu2 N2 C3 -105.0(5) . . . . ?
N7 Cu2 N2 N1 3.4(6) . . . . ?
N10 Cu2 N2 N1 -151.9(6) . . . . ?
N9 Cu2 N2 N1 -71.2(9) . . . . ?
N60 Cu2 N2 N1 115.3(6) . . . . ?
N1 N2 C3 N3 -1.3(8) . . . . ?
Cu2 N2 C3 N3 -150.7(5) . . . . ?
N1 N2 C3 C22 168.1(6) . . . . ?
Cu2 N2 C3 C22 18.6(8) . . . . ?
N2 C3 N3 C5 2.0(8) . . . . ?
C22 C3 N3 C5 -165.8(7) . . . . ?
C3 N3 C5 N1 -2.1(8) . . . . ?
C3 N3 C5 C6 170.6(7) . . . . ?
N2 N1 C5 N3 1.5(8) . . . . ?
Cu1 N1 C5 N3 160.0(5) . . . . ?
N2 N1 C5 C6 -172.5(6) . . . . ?
Cu1 N1 C5 C6 -14.0(7) . . . . ?
N3 C5 C6 N4 -164.4(7) . . . . ?
N1 C5 C6 N4 8.3(9) . . . . ?
N3 C5 C6 C7 14.3(11) . . . . ?
N1 C5 C6 C7 -173.0(6) . . . . ?
C5 C6 N4 C8 180.0(6) . . . . ?
C7 C6 N4 C8 1.5(12) . . . . ?
C5 C6 N4 Cu1 1.1(8) . . . . ?
C7 C6 N4 Cu1 -177.4(6) . . . . ?
N1 Cu1 N4 C6 -6.8(5) . . . . ?
N6 Cu1 N4 C6 68.5(9) . . . . ?
N5 Cu1 N4 C6 145.4(5) . . . . ?
N50 Cu1 N4 C6 -116.8(5) . . . . ?
N1 Cu1 N4 C8 174.3(6) . . . . ?
N6 Cu1 N4 C8 -110.4(8) . . . . ?
N5 Cu1 N4 C8 -33.5(6) . . . . ?
N50 Cu1 N4 C8 64.3(6) . . . . ?
C6 N4 C8 C9 -124.7(8) . . . . ?
Cu1 N4 C8 C9 54.0(8) . . . . ?
N4 C8 C9 C10 -70.4(10) . . . . ?
C8 C9 C10 N5 66.7(10) . . . . ?
C9 C10 N5 C12 135.0(8) . . . . ?
C9 C10 N5 Cu1 -49.0(9) . . . . ?
N1 Cu1 N5 C12 -75.7(8) . . . . ?
N6 Cu1 N5 C12 1.3(5) . . . . ?
N4 Cu1 N5 C12 -151.9(6) . . . . ?
N50 Cu1 N5 C12 108.4(6) . . . . ?
N1 Cu1 N5 C10 108.1(7) . . . . ?
N6 Cu1 N5 C10 -174.9(6) . . . . ?
N4 Cu1 N5 C10 31.9(6) . . . . ?
N50 Cu1 N5 C10 -67.8(6) . . . . ?
C10 N5 C12 C13 -177.3(7) . . . . ?
Cu1 N5 C12 C13 6.5(8) . . . . ?
C10 N5 C12 C11 1.9(12) . . . . ?
Cu1 N5 C12 C11 -174.3(6) . . . . ?
N5 C12 C13 N8 150.4(8) . . . . ?
C11 C12 C13 N8 -28.8(12) . . . . ?
N5 C12 C13 N6 -15.1(10) . . . . ?
C11 C12 C13 N6 165.6(7) . . . . ?
N8 C13 N6 N7 -0.7(8) . . . . ?
C12 C13 N6 N7 167.0(6) . . . . ?
N8 C13 N6 Cu1 -151.7(5) . . . . ?
C12 C13 N6 Cu1 16.1(8) . . . . ?
N1 Cu1 N6 C13 143.0(5) . . . . ?
N5 Cu1 N6 C13 -9.5(5) . . . . ?
N4 Cu1 N6 C13 70.5(10) . . . . ?
N50 Cu1 N6 C13 -104.0(5) . . . . ?
N1 Cu1 N6 N7 2.1(6) . . . . ?
N5 Cu1 N6 N7 -150.4(6) . . . . ?
N4 Cu1 N6 N7 -70.4(10) . . . . ?
N50 Cu1 N6 N7 115.1(6) . . . . ?
C13 N6 N7 C15 -0.8(7) . . . . ?
Cu1 N6 N7 C15 141.8(5) . . . . ?
C13 N6 N7 Cu2 -150.1(6) . . . . ?
Cu1 N6 N7 Cu2 -7.5(9) . . . . ?
N2 Cu2 N7 C15 -142.6(5) . . . . ?
N10 Cu2 N7 C15 -71.3(7) . . . . ?
N9 Cu2 N7 C15 7.7(5) . . . . ?
N60 Cu2 N7 C15 102.7(5) . . . . ?
N2 Cu2 N7 N6 4.7(6) . . . . ?
N10 Cu2 N7 N6 76.0(8) . . . . ?
N9 Cu2 N7 N6 155.0(6) . . . . ?
N60 Cu2 N7 N6 -110.0(6) . . . . ?
N6 N7 C15 N8 2.1(8) . . . . ?
Cu2 N7 C15 N8 158.7(5) . . . . ?
N6 N7 C15 C16 -167.6(6) . . . . ?
Cu2 N7 C15 C16 -11.0(7) . . . . ?
N7 C15 N8 C13 -2.4(8) . . . . ?
C16 C15 N8 C13 165.5(7) . . . . ?
N6 C13 N8 C15 1.8(8) . . . . ?
C12 C13 N8 C15 -164.1(8) . . . . ?
N8 C15 C16 N9 -159.3(7) . . . . ?
N7 C15 C16 N9 8.6(9) . . . . ?
N8 C15 C16 C17 18.1(11) . . . . ?
N7 C15 C16 C17 -174.0(6) . . . . ?
C15 C16 N9 C18 176.4(6) . . . . ?
C17 C16 N9 C18 -0.7(11) . . . . ?
C15 C16 N9 Cu2 -2.0(7) . . . . ?
C17 C16 N9 Cu2 -179.0(6) . . . . ?
N7 Cu2 N9 C16 -3.0(5) . . . . ?
N2 Cu2 N9 C16 75.0(8) . . . . ?
N10 Cu2 N9 C16 151.7(5) . . . . ?
N60 Cu2 N9 C16 -111.1(5) . . . . ?
N7 Cu2 N9 C18 178.7(6) . . . . ?
N2 Cu2 N9 C18 -103.4(8) . . . . ?
N10 Cu2 N9 C18 -26.6(6) . . . . ?
N60 Cu2 N9 C18 70.6(6) . . . . ?
C16 N9 C18 C19 -133.1(7) . . . . ?
Cu2 N9 C18 C19 45.1(8) . . . . ?
N9 C18 C19 C20 -68.2(9) . . . . ?
C18 C19 C20 N10 73.4(9) . . . . ?
C19 C20 N10 C22 123.1(8) . . . . ?
C19 C20 N10 Cu2 -54.4(8) . . . . ?
N7 Cu2 N10 C22 -70.4(8) . . . . ?
N2 Cu2 N10 C22 3.8(5) . . . . ?
N9 Cu2 N10 C22 -146.1(5) . . . . ?
N60 Cu2 N10 C22 115.3(5) . . . . ?
N7 Cu2 N10 C20 107.3(7) . . . . ?
N2 Cu2 N10 C20 -178.6(6) . . . . ?
N9 Cu2 N10 C20 31.5(6) . . . . ?
N60 Cu2 N10 C20 -67.0(6) . . . . ?
C20 N10 C22 C3 -172.9(6) . . . . ?
Cu2 N10 C22 C3 4.7(7) . . . . ?
C20 N10 C22 C21 5.1(11) . . . . ?
Cu2 N10 C22 C21 -177.3(6) . . . . ?
N2 C3 C22 N10 -15.6(9) . . . . ?
N3 C3 C22 N10 152.0(7) . . . . ?
N2 C3 C22 C21 166.1(7) . . . . ?
N3 C3 C22 C21 -26.3(11) . . . . ?
N1 Cu1 N50 C50 114(2) . . . . ?
N6 Cu1 N50 C50 15(2) . . . . ?
N5 Cu1 N50 C50 -68(2) . . . . ?
N4 Cu1 N50 C50 -163(2) . . . . ?
Cu1 N50 C50 S50 -131(100) . . . . ?
N7 Cu2 N60 C60 -79(2) . . . . ?
N2 Cu2 N60 C60 180(2) . . . . ?
N10 Cu2 N60 C60 98(2) . . . . ?
N9 Cu2 N60 C60 3(2) . . . . ?
Cu2 N60 C60 S60 45(100) . . . . ?
